data_7718181
loop_
_publ_author_name
'Li, Miao'
'Zhang, Yubei'
'Dong, Yaqun'
'Liu, Jing'
'Liu, Yuji'
'Huang, Wei'
'Xiao, Chuan'
'Cheng, Guangbin'
'Tang, Yongxing'

_publ_section_title
;
 A high-density energetic ammonium salt <i>via</i> a polynitropyrazolate
 counteranion.
;
_journal_issue 11
_journal_name_full 'Dalton transactions (Cambridge, England : 2003)'
_journal_page_first 4444
_journal_page_last 4448
_journal_paper_doi 10.1039/d5dt00237k
_journal_volume 54
_journal_year 2025
_chemical_formula_sum 'C18 H28 N42 O38'
_chemical_formula_weight 1440.82
_space_group_crystal_system monoclinic
_space_group_IT_number 15
_space_group_name_Hall '-C 2yc'
_space_group_name_H-M_alt 'C 1 2/c 1'
_atom_sites_solution_hydrogens difmap
_atom_sites_solution_primary direct
_audit_creation_method
;FinalCif V118 by Daniel Kratzert, Freiburg 2024,
https://dkratzert.de/finalcif.html
;
_audit_update_record
;
2025-01-19 deposited with the CCDC.	2025-02-25 downloaded from the CCDC.
;
_cell_angle_alpha 90
_cell_angle_beta 100.523(4)
_cell_angle_gamma 90
_cell_formula_units_Z 4
_cell_length_a 8.6521(11)
_cell_length_b 28.997(2)
_cell_length_c 21.0931(19)
_cell_measurement_reflns_used 9955
_cell_measurement_temperature 130(2)
_cell_measurement_theta_max 68.2815
_cell_measurement_theta_min 3.0475
_cell_volume 5202.9(9)
_computing_cell_refinement 'SAINT V8.40B'
_computing_data_collection 'Bruker BIS 8.5.0.27 Release/2023-03-20 && ToolAlignment 2023.9-2'
_computing_data_reduction 'SAINT V8.40B'
_computing_structure_refinement 'SHELXL-2019/2 (Sheldrick, 2019)'
_computing_structure_solution 'SHELXT 2018/2'
_diffrn_ambient_environment N~2~
_diffrn_ambient_temperature 130(2)
_diffrn_detector CPAD
_diffrn_detector_area_resol_mean 7.41
_diffrn_detector_type 'Bruker PHOTON III'
_diffrn_measured_fraction_theta_full 0.986
_diffrn_measured_fraction_theta_max 0.983
_diffrn_measurement_device 'three-circle diffractometer'
_diffrn_measurement_device_type 'Bruker D8 VENTURE dual wavelength Mo/Cu'
_diffrn_measurement_method '\w and \f scans'
_diffrn_measurement_specimen_support 'MiTeGen micromount'
_diffrn_radiation_monochromator 'mirror optics'
_diffrn_radiation_probe x-ray
_diffrn_radiation_type CuK\a
_diffrn_radiation_wavelength 1.54178
_diffrn_reflns_av_R_equivalents 0.0512
_diffrn_reflns_av_unetI/netI 0.0481
_diffrn_reflns_Laue_measured_fraction_full 0.986
_diffrn_reflns_Laue_measured_fraction_max 0.983
_diffrn_reflns_limit_h_max 10
_diffrn_reflns_limit_h_min -8
_diffrn_reflns_limit_k_max 34
_diffrn_reflns_limit_k_min -34
_diffrn_reflns_limit_l_max 25
_diffrn_reflns_limit_l_min -25
_diffrn_reflns_number 17903
_diffrn_reflns_point_group_measured_fraction_full 0.986
_diffrn_reflns_point_group_measured_fraction_max 0.983
_diffrn_reflns_theta_full 67.679
_diffrn_reflns_theta_max 68.399
_diffrn_reflns_theta_min 3.048
_diffrn_source 'microfocus sealed X-ray tube'
_diffrn_source_current 1.1
_diffrn_source_type 'Incoatec I\ms'
_diffrn_source_voltage 50.0
_exptl_absorpt_coefficient_mu 1.573
_exptl_absorpt_correction_T_max 0.7531
_exptl_absorpt_correction_T_min 0.6143
_exptl_absorpt_correction_type multi-scan
_exptl_absorpt_process_details
;
 SADABS 2016/2: Krause, L., Herbst-Irmer, R., Sheldrick G.M. & Stalke D.,
 J. Appl. Cryst. 48 (2015) 3-10
;
_exptl_crystal_colour colourless
_exptl_crystal_density_diffrn 1.839
_exptl_crystal_description block
_exptl_crystal_F_000 2936
_exptl_crystal_size_max 0.15
_exptl_crystal_size_mid 0.1
_exptl_crystal_size_min 0.1
_refine_diff_density_max 0.427
_refine_diff_density_min -0.368
_refine_diff_density_rms 0.075
_refine_ls_extinction_method none
_refine_ls_goodness_of_fit_ref 1.145
_refine_ls_hydrogen_treatment mixed
_refine_ls_matrix_type full
_refine_ls_number_parameters 491
_refine_ls_number_reflns 4711
_refine_ls_number_restraints 1342
_refine_ls_restrained_S_all 1.043
_refine_ls_R_factor_all 0.0682
_refine_ls_R_factor_gt 0.0655
_refine_ls_shift/su_max 0.002
_refine_ls_shift/su_mean 0.000
_refine_ls_structure_factor_coef Fsqd
_refine_ls_weighting_details 'w=1/[\s^2^(Fo^2^)+(0.0504P)^2^+36.3128P] where P=(Fo^2^+2Fc^2^)/3'
_refine_ls_weighting_scheme calc
_refine_ls_wR_factor_gt 0.1722
_refine_ls_wR_factor_ref 0.1736
_reflns_Friedel_coverage 0.000
_reflns_number_gt 4464
_reflns_number_total 4711
_reflns_threshold_expression 'I > 2\s(I)'
_cod_data_source_file d5dt00237k2.cif
_cod_data_source_block cu_XR2024026_02_01_LM_Ay_0m
_cod_depositor_comments 'Adding full bibliography for 7718181.cif.'
_cod_original_cell_volume 5203.0(9)
_cod_original_sg_symbol_H-M 'C 2/c'
_cod_database_code 7718181
_shelx_shelxl_version_number 2019/2
_shelx_space_group_comment
;
The symmetry employed for this shelxl refinement is uniquely defined
by the following loop, which should always be used as a source of
symmetry information in preference to the above space-group names.
They are only intended as comments.
;
_diffrn_measurement_ambient_temperature_device_make 'Oxford Cryostream 800'

loop_
_space_group_symop_operation_xyz
'x, y, z'
'-x, y, -z+1/2'
'x+1/2, y+1/2, z'
'-x+1/2, y+1/2, -z+1/2'
'-x, -y, -z'
'x, -y, z-1/2'
'-x+1/2, -y+1/2, -z'
'x+1/2, -y+1/2, z-1/2'

loop_
_atom_site_label
_atom_site_type_symbol
_atom_site_fract_x
_atom_site_fract_y
_atom_site_fract_z
_atom_site_U_iso_or_equiv
_atom_site_adp_type
_atom_site_occupancy
_atom_site_site_symmetry_order
_atom_site_calc_flag
_atom_site_refinement_flags_posn
_atom_site_refinement_flags_adp
_atom_site_refinement_flags_occupancy
_atom_site_disorder_assembly
_atom_site_disorder_group
C1 C 0.6662(4) 0.84551(12) 0.43478(17) 0.0183(7) Uani 1 1 d . U . . .
C2 C 0.9086(4) 0.86346(12) 0.47777(17) 0.0180(7) Uani 1 1 d . U . . .
C3 C 0.7611(4) 0.85531(12) 0.49315(17) 0.0171(7) Uani 1 1 d . U . . .
C4 C 0.5005(4) 0.83248(12) 0.41701(17) 0.0185(7) Uani 1 1 d . U . . .
C5 C 0.4216(4) 0.79251(12) 0.42579(18) 0.0194(7) Uani 1 1 d . U . . .
C6 C 0.2697(4) 0.79886(12) 0.39149(18) 0.0192(7) Uani 1 1 d . U . . .
C7 C 0.3588(4) 0.52416(12) 0.11384(17) 0.0176(7) Uani 1 1 d . U . . .
C8 C 0.4748(4) 0.50705(12) 0.16303(17) 0.0171(7) Uani 1 1 d . U . . .
C9 C 0.4568(4) 0.53211(11) 0.21685(17) 0.0154(7) Uani 1 1 d . U . . .
N1S N 0.7606(4) 0.84787(11) 0.39037(15) 0.0215(6) Uani 1 1 d . U . . .
N2 N 0.9092(4) 0.85927(11) 0.41576(15) 0.0227(7) Uani 1 1 d . U . . .
N3 N 0.2516(4) 0.84008(10) 0.36395(15) 0.0195(6) Uani 1 1 d . U . . .
N4 N 0.3924(3) 0.85952(9) 0.37985(14) 0.0159(6) Uani 1 1 d . U . . .
N5 N 0.7220(4) 0.84282(13) 0.32338(16) 0.0307(8) Uani 1 1 d . U . . .
N6 N 0.6948(4) 0.79817(13) 0.30919(16) 0.0313(8) Uani 1 1 d . U . . .
N7 N 1.0548(3) 0.87854(10) 0.51898(14) 0.0180(6) Uani 1 1 d . U . . .
N8 N 0.7137(3) 0.85211(10) 0.55488(14) 0.0174(6) Uani 1 1 d . U . . .
N9 N 0.4941(4) 0.75222(11) 0.45762(19) 0.0313(8) Uani 1 1 d . U . . .
N10 N 0.1366(4) 0.76853(11) 0.38124(17) 0.0264(7) Uani 1 1 d . U . . .
N11 N 0.4166(4) 0.90160(10) 0.35173(15) 0.0229(7) Uani 1 1 d . U . . .
N12 N 0.4249(3) 0.93464(10) 0.39515(14) 0.0173(6) Uani 1 1 d . U . . .
N13 N 0.3357(3) 0.56124(10) 0.19641(14) 0.0173(6) Uani 1 1 d . U . . .
N14 N 0.2728(4) 0.55669(10) 0.13437(15) 0.0191(6) Uani 1 1 d . U . . .
N15 N 0.3165(4) 0.50926(11) 0.04754(15) 0.0222(7) Uani 1 1 d . U . . .
N16 N 0.5986(3) 0.47402(10) 0.16122(14) 0.0178(6) Uani 1 1 d . U . . .
N17 N 0.2827(4) 0.59685(10) 0.23208(15) 0.0223(7) Uani 1 1 d . U . . .
N18 N 0.2003(4) 0.57842(11) 0.27360(15) 0.0211(7) Uani 1 1 d . U . . .
O1 O 0.6754(4) 0.78909(14) 0.25046(15) 0.0504(10) Uani 1 1 d . U . . .
O2 O 1.1776(3) 0.86742(10) 0.50370(14) 0.0265(6) Uani 1 1 d . U . . .
O3 O 0.8154(3) 0.84370(9) 0.60218(12) 0.0259(6) Uani 1 1 d . U . . .
O4 O 0.4472(4) 0.71463(10) 0.4361(2) 0.0564(10) Uani 1 1 d . U . . .
O5 O 0.1342(4) 0.73700(11) 0.41918(16) 0.0394(8) Uani 1 1 d . U . . .
O6 O 0.4217(4) 0.92802(10) 0.45205(14) 0.0376(8) Uani 1 1 d . U . . .
O7 O 0.6873(3) 0.76779(10) 0.35028(14) 0.0320(7) Uani 1 1 d . U . . .
O8 O 1.0421(3) 0.90265(9) 0.56539(13) 0.0259(6) Uani 1 1 d . U . . .
O9 O 0.5737(3) 0.85699(10) 0.55645(13) 0.0265(6) Uani 1 1 d . U . . .
O10 O 0.6002(4) 0.75839(12) 0.50451(17) 0.0443(9) Uani 1 1 d . U . . .
O11 O 0.0335(3) 0.77578(10) 0.33399(16) 0.0346(7) Uani 1 1 d . U . . .
O12 O 0.4383(3) 0.97473(8) 0.37313(13) 0.0237(6) Uani 1 1 d . U . . .
O13 O 0.2250(4) 0.53302(10) 0.01063(13) 0.0321(7) Uani 1 1 d . U . . .
O14 O 0.6644(3) 0.47405(10) 0.11495(13) 0.0271(6) Uani 1 1 d . U . . .
O15 O 0.1782(3) 0.53655(9) 0.27904(13) 0.0251(6) Uani 1 1 d . U . . .
O16 O 0.3735(4) 0.47285(10) 0.03338(14) 0.0334(7) Uani 1 1 d . U . . .
O17 O 0.6339(3) 0.44867(8) 0.20842(13) 0.0233(6) Uani 1 1 d . U . . .
O18 O 0.1463(3) 0.60747(9) 0.30820(13) 0.0280(6) Uani 1 1 d . U . . .
N1_1 N 0.3956(4) 0.94460(10) 0.57978(14) 0.0196(6) Uani 1 1 d D U . A -1
H1A_1 H 0.440(3) 0.9275(8) 0.5557(12) 0.029 Uiso 1 1 d D U . B -1
H1B_1 H 0.394(4) 0.9307(9) 0.6153(8) 0.029 Uiso 1 1 d D U . C -1
H1C_1 H 0.447(3) 0.9697(6) 0.5875(14) 0.029 Uiso 1 1 d D U . D -1
H1D_1 H 0.3018(15) 0.9505(10) 0.5612(13) 0.029 Uiso 1 1 d D U . E -1
O1_2 O 0.6051(4) 0.81230(11) 0.70608(17) 0.0425(8) Uani 1 1 d D . . F -1
H1A_2 H 0.651(7) 0.8371(12) 0.699(2) 0.064 Uiso 1 1 d D U . G -1
H1B_2 H 0.561(7) 0.8031(18) 0.6689(12) 0.064 Uiso 1 1 d D U . H -1
N1_5 N -0.008(6) 0.86038(19) 0.252(2) 0.022(3) Uani 0.5 1 d DG U P I -1
H1A_5 H -0.042330 0.849811 0.214809 0.034 Uiso 0.5 1 d DG U P I -1
H1B_5 H 0.033526 0.886669 0.249671 0.034 Uiso 0.5 1 d DG U P I -1
H1C_5 H -0.083795 0.862814 0.272911 0.034 Uiso 0.5 1 d DG U P I -1
H1D_5 H 0.060506 0.841833 0.272602 0.034 Uiso 0.5 1 d DG U P I -1
N1_8 N 0.4497(10) 0.6998(3) 0.2663(4) 0.0301(19) Uani 0.453(8) 1 d DG U P J -1
H1A_8 H 0.381798 0.679299 0.270490 0.045 Uiso 0.453(8) 1 d DG U P J -1
H1B_8 H 0.504402 0.706230 0.302900 0.045 Uiso 0.453(8) 1 d DG U P J -1
H1C_8 H 0.509359 0.689777 0.241426 0.045 Uiso 0.453(8) 1 d DG U P J -1
H1D_8 H 0.402558 0.724044 0.249792 0.045 Uiso 0.453(8) 1 d DG U P J -1
N1_7 N 0.3402(8) 0.6845(2) 0.3182(3) 0.0272(16) Uani 0.547(8) 1 d DG U P J -2
H1A_7 H 0.343763 0.655693 0.310822 0.041 Uiso 0.547(8) 1 d DG U P J -2
H1B_7 H 0.245071 0.693211 0.313913 0.041 Uiso 0.547(8) 1 d DG U P J -2
H1C_7 H 0.387665 0.690112 0.356455 0.041 Uiso 0.547(8) 1 d DG U P J -2
H1D_7 H 0.385544 0.699123 0.291581 0.041 Uiso 0.547(8) 1 d DG U P J -2
N1_6 N 0.505(6) 0.9492(2) 0.2549(18) 0.019(3) Uani 0.5 1 d DG U P K -1
H1A_6 H 0.596081 0.938097 0.268547 0.029 Uiso 0.5 1 d DG U P K -1
H1B_6 H 0.470585 0.962032 0.285804 0.029 Uiso 0.5 1 d DG U P K -1
H1C_6 H 0.509878 0.968949 0.225511 0.029 Uiso 0.5 1 d DG U P K -1
H1D_6 H 0.442804 0.927452 0.239347 0.029 Uiso 0.5 1 d DG U P K -1

loop_
_atom_site_aniso_label
_atom_site_aniso_U_11
_atom_site_aniso_U_22
_atom_site_aniso_U_33
_atom_site_aniso_U_23
_atom_site_aniso_U_13
_atom_site_aniso_U_12
C1 0.0179(15) 0.0174(15) 0.0203(16) 0.0046(13) 0.0050(13) -0.0040(13)
C2 0.0156(16) 0.0181(15) 0.0207(16) -0.0006(13) 0.0046(13) -0.0030(13)
C3 0.0159(15) 0.0161(15) 0.0198(16) 0.0022(13) 0.0046(13) -0.0002(12)
C4 0.0171(16) 0.0182(15) 0.0209(16) 0.0018(13) 0.0049(13) -0.0003(13)
C5 0.0166(16) 0.0149(15) 0.0291(17) 0.0047(13) 0.0103(13) 0.0020(13)
C6 0.0178(16) 0.0150(15) 0.0270(17) -0.0042(13) 0.0101(14) -0.0004(13)
C7 0.0186(16) 0.0136(15) 0.0217(17) 0.0010(13) 0.0066(13) -0.0020(13)
C8 0.0165(16) 0.0138(15) 0.0220(16) -0.0003(13) 0.0063(13) -0.0031(13)
C9 0.0182(16) 0.0100(14) 0.0193(16) 0.0007(12) 0.0071(13) -0.0002(12)
N1S 0.0178(14) 0.0287(15) 0.0180(14) 0.0027(12) 0.0031(11) -0.0103(12)
N2 0.0176(15) 0.0273(15) 0.0233(15) -0.0009(12) 0.0041(12) -0.0070(12)
N3 0.0183(14) 0.0183(14) 0.0221(14) -0.0050(11) 0.0038(12) 0.0004(11)
N4 0.0194(14) 0.0093(12) 0.0181(13) 0.0010(10) 0.0014(11) -0.0023(11)
N5 0.0298(17) 0.0428(19) 0.0196(15) 0.0015(14) 0.0052(13) -0.0173(15)
N6 0.0303(18) 0.044(2) 0.0206(17) -0.0026(15) 0.0080(14) -0.0197(16)
N7 0.0167(15) 0.0140(13) 0.0235(15) -0.0001(12) 0.0039(12) -0.0025(11)
N8 0.0169(15) 0.0148(13) 0.0206(15) 0.0004(11) 0.0036(12) -0.0008(11)
N9 0.0234(17) 0.0207(17) 0.055(2) 0.0190(15) 0.0218(16) 0.0079(13)
N10 0.0188(16) 0.0220(16) 0.0414(19) -0.0080(14) 0.0133(15) -0.0035(13)
N11 0.0398(17) 0.0109(13) 0.0172(14) 0.0013(11) 0.0029(13) -0.0017(12)
N12 0.0173(14) 0.0148(14) 0.0209(15) -0.0018(11) 0.0060(12) -0.0001(11)
N13 0.0192(14) 0.0128(13) 0.0209(14) 0.0010(11) 0.0065(12) 0.0019(11)
N14 0.0194(14) 0.0171(14) 0.0221(15) 0.0019(11) 0.0073(12) -0.0007(11)
N15 0.0199(15) 0.0208(15) 0.0258(16) -0.0035(13) 0.0035(13) -0.0023(12)
N16 0.0181(14) 0.0134(13) 0.0226(15) -0.0030(12) 0.0059(12) -0.0016(11)
N17 0.0331(17) 0.0146(14) 0.0232(15) 0.0032(12) 0.0153(13) 0.0065(12)
N18 0.0190(15) 0.0241(16) 0.0207(15) 0.0066(12) 0.0051(12) 0.0071(12)
O1 0.057(2) 0.074(2) 0.0221(16) -0.0146(16) 0.0130(15) -0.0367(19)
O2 0.0140(13) 0.0320(15) 0.0349(15) -0.0072(12) 0.0081(11) -0.0032(11)
O3 0.0252(14) 0.0316(15) 0.0199(13) 0.0031(11) 0.0010(11) 0.0041(11)
O4 0.051(2) 0.0154(15) 0.111(3) 0.0106(17) 0.036(2) 0.0047(14)
O5 0.0377(18) 0.0374(17) 0.0474(18) 0.0018(14) 0.0192(14) -0.0169(14)
O6 0.067(2) 0.0281(15) 0.0234(15) -0.0047(12) 0.0223(14) -0.0058(14)
O7 0.0313(16) 0.0365(16) 0.0298(15) -0.0037(12) 0.0101(12) -0.0122(12)
O8 0.0218(14) 0.0280(14) 0.0273(14) -0.0080(11) 0.0026(11) -0.0030(11)
O9 0.0167(13) 0.0335(15) 0.0319(15) 0.0026(12) 0.0110(11) 0.0021(11)
O10 0.0232(16) 0.054(2) 0.058(2) 0.0356(17) 0.0135(15) 0.0152(14)
O11 0.0185(14) 0.0264(15) 0.0551(19) -0.0061(13) -0.0030(13) -0.0031(11)
O12 0.0302(15) 0.0111(12) 0.0300(14) 0.0006(10) 0.0060(11) -0.0004(10)
O13 0.0382(17) 0.0317(15) 0.0235(14) 0.0009(12) -0.0018(12) 0.0053(13)
O14 0.0257(14) 0.0319(15) 0.0261(14) -0.0036(11) 0.0113(12) 0.0036(11)
O15 0.0217(14) 0.0221(13) 0.0330(15) 0.0078(11) 0.0089(11) -0.0004(11)
O16 0.0356(16) 0.0288(15) 0.0334(16) -0.0150(12) -0.0004(13) 0.0041(12)
O17 0.0236(13) 0.0161(12) 0.0308(15) 0.0024(11) 0.0065(11) 0.0036(10)
O18 0.0370(16) 0.0269(14) 0.0231(14) 0.0054(11) 0.0138(12) 0.0155(12)
N1_1 0.0219(16) 0.0209(15) 0.0178(15) -0.0016(12) 0.0078(12) -0.0014(12)
O1_2 0.043(2) 0.0300(17) 0.058(2) -0.0157(15) 0.0181(17) -0.0122(14)
N1_5 0.020(7) 0.017(2) 0.028(6) 0.002(6) 0.000(4) 0.000(6)
N1_8 0.031(4) 0.023(4) 0.035(4) 0.002(3) 0.001(3) -0.005(3)
N1_7 0.036(3) 0.021(3) 0.022(3) -0.005(2) 0.000(2) -0.007(2)
N1_6 0.028(4) 0.020(2) 0.012(8) 0.001(5) 0.008(5) 0.004(6)

loop_
_atom_type_symbol
_atom_type_description
_atom_type_scat_dispersion_real
_atom_type_scat_dispersion_imag
_atom_type_scat_source
C C 0.0181 0.0091 'International Tables Vol C Tables 4.2.6.8 and 6.1.1.4'
H H 0.0000 0.0000 'International Tables Vol C Tables 4.2.6.8 and 6.1.1.4'
N N 0.0311 0.0180 'International Tables Vol C Tables 4.2.6.8 and 6.1.1.4'
O O 0.0492 0.0322 'International Tables Vol C Tables 4.2.6.8 and 6.1.1.4'

loop_
_geom_angle_atom_site_label_1
_geom_angle_atom_site_label_2
_geom_angle_atom_site_label_3
_geom_angle
_geom_angle_site_symmetry_1
_geom_angle_site_symmetry_3
_geom_angle_publ_flag
N1S C1 C3 105.8(3) . . ?
N1S C1 C4 121.5(3) . . ?
C3 C1 C4 132.6(3) . . ?
N2 C2 C3 112.7(3) . . ?
N2 C2 N7 117.3(3) . . ?
C3 C2 N7 129.8(3) . . ?
C1 C3 C2 104.4(3) . . ?
C1 C3 N8 125.0(3) . . ?
C2 C3 N8 130.3(3) . . ?
N4 C4 C5 105.0(3) . . ?
N4 C4 C1 122.6(3) . . ?
C5 C4 C1 132.1(3) . . ?
C4 C5 C6 105.3(3) . . ?
C4 C5 N9 124.4(3) . . ?
C6 C5 N9 129.9(3) . . ?
N3 C6 C5 111.8(3) . . ?
N3 C6 N10 117.4(3) . . ?
C5 C6 N10 130.8(3) . . ?
N14 C7 C8 112.4(3) . . ?
N14 C7 N15 118.1(3) . . ?
C8 C7 N15 129.3(3) . . ?
C9 C8 C7 104.5(3) . . ?
C9 C8 N16 124.5(3) . . ?
C7 C8 N16 130.7(3) . . ?
N13 C9 C8 105.3(3) . . ?
N13 C9 C9 122.4(3) . 2_655 ?
C8 C9 C9 132.3(3) . 2_655 ?
N2 N1S C1 113.1(3) . . ?
N2 N1S N5 117.6(3) . . ?
C1 N1S N5 129.2(3) . . ?
C2 N2 N1S 104.0(3) . . ?
C6 N3 N4 104.0(3) . . ?
N3 N4 C4 113.9(3) . . ?
N3 N4 N11 117.9(3) . . ?
C4 N4 N11 127.8(3) . . ?
N6 N5 N1S 109.1(3) . . ?
O7 N6 O1 121.8(4) . . ?
O7 N6 N5 123.9(3) . . ?
O1 N6 N5 114.3(3) . . ?
O2 N7 O8 125.2(3) . . ?
O2 N7 C2 117.9(3) . . ?
O8 N7 C2 116.8(3) . . ?
O9 N8 O3 124.5(3) . . ?
O9 N8 C3 117.6(3) . . ?
O3 N8 C3 117.9(3) . . ?
O4 N9 O10 125.1(4) . . ?
O4 N9 C5 117.8(4) . . ?
O10 N9 C5 117.1(4) . . ?
O5 N10 O11 124.3(3) . . ?
O5 N10 C6 118.1(3) . . ?
O11 N10 C6 117.5(3) . . ?
N12 N11 N4 109.6(3) . . ?
O6 N12 O12 121.7(3) . . ?
O6 N12 N11 124.1(3) . . ?
O12 N12 N11 114.2(3) . . ?
N14 N13 C9 113.9(3) . . ?
N14 N13 N17 119.1(3) . . ?
C9 N13 N17 126.7(3) . . ?
C7 N14 N13 103.9(3) . . ?
O13 N15 O16 125.1(3) . . ?
O13 N15 C7 118.0(3) . . ?
O16 N15 C7 116.8(3) . . ?
O14 N16 O17 124.5(3) . . ?
O14 N16 C8 118.6(3) . . ?
O17 N16 C8 116.8(3) . . ?
N18 N17 N13 108.8(3) . . ?
O15 N18 O18 121.5(3) . . ?
O15 N18 N17 124.2(3) . . ?
O18 N18 N17 114.3(3) . . ?

loop_
_geom_bond_atom_site_label_1
_geom_bond_atom_site_label_2
_geom_bond_distance
_geom_bond_site_symmetry_2
_geom_bond_publ_flag
C1 N1S 1.352(5) . ?
C1 C3 1.379(5) . ?
C1 C4 1.463(5) . ?
C2 N2 1.314(5) . ?
C2 C3 1.394(5) . ?
C2 N7 1.464(5) . ?
C3 N8 1.438(5) . ?
C4 N4 1.355(5) . ?
C4 C5 1.375(5) . ?
C5 C6 1.392(5) . ?
C5 N9 1.434(5) . ?
C6 N3 1.326(5) . ?
C6 N10 1.433(5) . ?
C7 N14 1.322(5) . ?
C7 C8 1.396(5) . ?
C7 N15 1.446(5) . ?
C8 C9 1.380(5) . ?
C8 N16 1.443(5) . ?
C9 N13 1.354(5) . ?
C9 C9 1.460(7) 2_655 ?
N1S N2 1.341(4) . ?
N1S N5 1.399(5) . ?
N3 N4 1.329(4) . ?
N4 N11 1.389(4) . ?
N5 N6 1.340(5) . ?
N6 O7 1.246(4) . ?
N6 O1 1.248(4) . ?
N7 O2 1.210(4) . ?
N7 O8 1.224(4) . ?
N8 O9 1.226(4) . ?
N8 O3 1.228(4) . ?
N9 O4 1.221(5) . ?
N9 O10 1.234(5) . ?
N10 O5 1.218(5) . ?
N10 O11 1.229(5) . ?
N11 N12 1.318(4) . ?
N12 O6 1.221(4) . ?
N12 O12 1.265(4) . ?
N13 N14 1.329(4) . ?
N13 N17 1.403(4) . ?
N15 O13 1.217(4) . ?
N15 O16 1.225(4) . ?
N16 O14 1.216(4) . ?
N16 O17 1.230(4) . ?
N17 N18 1.338(4) . ?
N18 O15 1.238(4) . ?
N18 O18 1.259(4) . ?
